data_7160219
loop_
_publ_author_name
'Undamatla, Suribabu'
'Naveen Kumar, Muniganti'
'Mahesh, Shivunapuram'
'Nanubolu, Jagadeesh Babu'
'Maddi, Sridhar Reddy'

_publ_section_title
;
 Pd-Catalyzed ortho-/meta-C-H-annulation of biphenyl amines with enynes
 through non-rollover cyclometallation
;
_journal_name_full 'Organic &amp; Biomolecular Chemistry'
_journal_paper_doi 10.1039/D4OB01689K
_journal_year 2024
_chemical_formula_moiety 'C33 H24 F4 N2 O2'
_chemical_formula_sum 'C33 H24 F4 N2 O2'
_chemical_formula_weight 556.54
_space_group_crystal_system monoclinic
_space_group_IT_number 14
_space_group_name_Hall '-P 2ybc'
_space_group_name_H-M_alt 'P 1 21/c 1'
_atom_sites_solution_hydrogens mixed
_audit_creation_method SHELXL-2019/3
_audit_update_record
;
2024-06-30 deposited with the CCDC.	2024-11-06 downloaded from the CCDC.
;
_cell_angle_alpha 90
_cell_angle_beta 104.697(14)
_cell_angle_gamma 90
_cell_formula_units_Z 4
_cell_length_a 10.940(5)
_cell_length_b 16.898(8)
_cell_length_c 14.590(8)
_cell_measurement_reflns_used 5990
_cell_measurement_temperature 294(2)
_cell_measurement_theta_max 21.978
_cell_measurement_theta_min 2.271
_cell_volume 2609(2)
_computing_cell_refinement '<i>SAINT</i> (Bruker, 2016)'
_computing_data_collection '<i>APEX3</i> (Bruker, 2016)'
_computing_data_reduction 'Bruker SAINT'
_computing_structure_refinement 'SHELXL-2019/2 (Sheldrick, 2019)'
_computing_structure_solution 'SHELXT 2018/2 (Sheldrick, 2018)'
_diffrn_ambient_temperature 294(2)
_diffrn_measured_fraction_theta_full 0.996
_diffrn_measured_fraction_theta_max 0.997
_diffrn_measurement_device_type 'Bruker D8 QUEST PHOTON III C7 HPAD'
_diffrn_measurement_method '\w and \f'
_diffrn_radiation_type MoK\a
_diffrn_radiation_wavelength 0.71073
_diffrn_reflns_av_R_equivalents 0.0907
_diffrn_reflns_av_unetI/netI 0.0799
_diffrn_reflns_Laue_measured_fraction_full 0.996
_diffrn_reflns_Laue_measured_fraction_max 0.997
_diffrn_reflns_limit_h_max 14
_diffrn_reflns_limit_h_min -14
_diffrn_reflns_limit_k_max 21
_diffrn_reflns_limit_k_min -20
_diffrn_reflns_limit_l_max 18
_diffrn_reflns_limit_l_min -18
_diffrn_reflns_number 41526
_diffrn_reflns_point_group_measured_fraction_full 0.996
_diffrn_reflns_point_group_measured_fraction_max 0.997
_diffrn_reflns_theta_full 25.242
_diffrn_reflns_theta_max 27.498
_diffrn_reflns_theta_min 2.415
_diffrn_source microfocus
_exptl_absorpt_coefficient_mu 0.108
_exptl_absorpt_correction_T_max 0.7457
_exptl_absorpt_correction_T_min 0.6590
_exptl_absorpt_correction_type multi-scan
_exptl_absorpt_process_details
;
 SADABS 2016/2: Krause, L., Herbst-Irmer, R., Sheldrick G.M. & Stalke D.,
 J. Appl. Cryst. 48 (2015) 3-10
;
_exptl_crystal_density_diffrn 1.417
_exptl_crystal_description BLOCK
_exptl_crystal_F_000 1152
_exptl_crystal_recrystallization_method 'Re-crystallisation from solvent: Acetone'
_exptl_crystal_size_max 0.220
_exptl_crystal_size_mid 0.180
_exptl_crystal_size_min 0.160
_refine_diff_density_max 0.171
_refine_diff_density_min -0.199
_refine_diff_density_rms 0.042
_refine_ls_extinction_method none
_refine_ls_goodness_of_fit_ref 1.004
_refine_ls_hydrogen_treatment mixed
_refine_ls_matrix_type full
_refine_ls_number_parameters 412
_refine_ls_number_reflns 5950
_refine_ls_number_restraints 120
_refine_ls_restrained_S_all 1.019
_refine_ls_R_factor_all 0.1408
_refine_ls_R_factor_gt 0.0514
_refine_ls_shift/su_max 0.000
_refine_ls_shift/su_mean 0.000
_refine_ls_structure_factor_coef Fsqd
_refine_ls_weighting_details 'w=1/[\s^2^(Fo^2^)+(0.0549P)^2^+0.4826P] where P=(Fo^2^+2Fc^2^)/3'
_refine_ls_weighting_scheme calc
_refine_ls_wR_factor_gt 0.1058
_refine_ls_wR_factor_ref 0.1412
_reflns_Friedel_coverage 0.000
_reflns_number_gt 2929
_reflns_number_total 5950
_reflns_threshold_expression 'I > 2\s(I)'
_cod_data_source_file d4ob01689k2.cif
_cod_data_source_block KB1371_0m_a
_cod_original_sg_symbol_H-M 'P 21/c'
_cod_database_code 7160219
_shelx_shelxl_version_number 2019/3
_shelx_space_group_comment
;
The symmetry employed for this shelxl refinement is uniquely defined
by the following loop, which should always be used as a source of
symmetry information in preference to the above space-group names.
They are only intended as comments.
;
_shelx_estimated_absorpt_t_min 0.977
_shelx_estimated_absorpt_t_max 0.983

loop_
_space_group_symop_operation_xyz
'x, y, z'
'-x, y+1/2, -z+1/2'
'-x, -y, -z'
'x, -y-1/2, z-1/2'

loop_
_atom_site_label
_atom_site_type_symbol
_atom_site_fract_x
_atom_site_fract_y
_atom_site_fract_z
_atom_site_U_iso_or_equiv
_atom_site_adp_type
_atom_site_occupancy
_atom_site_site_symmetry_order
_atom_site_calc_flag
_atom_site_refinement_flags_posn
_atom_site_refinement_flags_adp
_atom_site_refinement_flags_occupancy
_atom_site_disorder_assembly
_atom_site_disorder_group
C1 C 0.79362(19) 0.62016(14) 0.58337(16) 0.0532(6) Uani 1 1 d . . . . .
H1 H 0.856561 0.633225 0.553503 0.064 Uiso 1 1 calc R U . . .
C2 C 0.8231(2) 0.61325(14) 0.68036(17) 0.0571(6) Uani 1 1 d . . . . .
H2 H 0.905441 0.621084 0.716303 0.069 Uiso 1 1 calc R U . . .
C3 C 0.7304(2) 0.59492(15) 0.72247(16) 0.0554(6) Uani 1 1 d . . . . .
C4 C 0.6095(2) 0.58233(16) 0.67226(18) 0.0634(7) Uani 1 1 d . . . . .
H4 H 0.547722 0.569537 0.703358 0.076 Uiso 1 1 calc R U . . .
C5 C 0.5788(2) 0.58858(15) 0.57534(17) 0.0576(7) Uani 1 1 d . . . . .
H5 H 0.496125 0.579885 0.540453 0.069 Uiso 1 1 calc R U . . .
C6 C 0.67129(18) 0.60788(13) 0.52963(15) 0.0444(5) Uani 1 1 d . . . . .
C7 C 0.74765(18) 0.61759(15) 0.38314(16) 0.0542(6) Uani 1 1 d . . . . .
H7A H 0.807865 0.575129 0.404290 0.065 Uiso 1 1 calc R U . . .
H7B H 0.791380 0.667851 0.396452 0.065 Uiso 1 1 calc R U . . .
C8 C 0.68390(17) 0.60961(13) 0.27745(15) 0.0459(6) Uani 1 1 d . . . . .
C9 C 0.6939(2) 0.52456(15) 0.24469(18) 0.0615(7) Uani 1 1 d . . . . .
H9A H 0.641884 0.518266 0.181388 0.092 Uiso 1 1 calc R U . . .
H9B H 0.665943 0.488870 0.286373 0.092 Uiso 1 1 calc R U . . .
H9C H 0.780188 0.513095 0.245727 0.092 Uiso 1 1 calc R U . . .
C10 C 0.54835(17) 0.63119(13) 0.27226(15) 0.0418(5) Uani 1 1 d . . . . .
C11 C 0.52816(18) 0.62831(13) 0.36868(15) 0.0437(5) Uani 1 1 d . . . . .
C12 C 0.46779(17) 0.65551(12) 0.19127(15) 0.0415(5) Uani 1 1 d . . . . .
C13 C 0.51675(18) 0.66377(13) 0.10583(15) 0.0430(5) Uani 1 1 d . . . . .
C14 C 0.64834(18) 0.67391(13) 0.11907(16) 0.0463(6) Uani 1 1 d . . . . .
C15 C 0.73327(18) 0.66906(15) 0.21794(16) 0.0528(6) Uani 1 1 d . . . . .
H15A H 0.738776 0.720745 0.247643 0.063 Uiso 1 1 calc R U . . .
H15B H 0.817569 0.653760 0.214800 0.063 Uiso 1 1 calc R U . . .
C16 C 0.6973(2) 0.68747(14) 0.04221(17) 0.0536(6) Uani 1 1 d . . . . .
H16 H 0.783952 0.694503 0.051627 0.064 Uiso 1 1 calc R U . . .
C17 C 0.6197(2) 0.69076(14) -0.04846(18) 0.0571(6) Uani 1 1 d . . . . .
H17 H 0.653146 0.702076 -0.099581 0.069 Uiso 1 1 calc R U . . .
C18 C 0.4923(2) 0.67712(14) -0.06240(16) 0.0538(6) Uani 1 1 d . . . . .
H18 H 0.440457 0.677903 -0.123718 0.065 Uiso 1 1 calc R U . . .
C19 C 0.43943(19) 0.66226(13) 0.01262(15) 0.0439(5) Uani 1 1 d . . . . .
C20 C 0.30668(19) 0.63156(14) -0.01229(14) 0.0442(5) Uani 1 1 d . . . . .
C21 C 0.2914(2) 0.55012(15) -0.00460(16) 0.0553(6) Uani 1 1 d . . . . .
H21 H 0.361855 0.519071 0.021301 0.066 Uiso 1 1 calc R U . . .
C22 C 0.1755(2) 0.51449(16) -0.03407(18) 0.0627(7) Uani 1 1 d . . . . .
H22 H 0.167248 0.460225 -0.026878 0.075 Uiso 1 1 calc R U . . .
C23 C 0.0716(2) 0.56004(16) -0.07443(17) 0.0619(7) Uani 1 1 d . . . . .
H23 H -0.006912 0.536126 -0.096543 0.074 Uiso 1 1 calc R U . . .
C24 C 0.0828(2) 0.64038(15) -0.08235(16) 0.0550(6) Uani 1 1 d . . . . .
H24 H 0.011667 0.670587 -0.109101 0.066 Uiso 1 1 calc R U . . .
C25 C 0.19967(18) 0.67709(13) -0.05072(14) 0.0434(5) Uani 1 1 d . . . . .
C27 C 0.1546(3) 0.89910(17) -0.0414(2) 0.0698(8) Uani 1 1 d . U . . .
C28 C 0.33638(17) 0.68207(13) 0.18870(14) 0.0408(5) Uani 1 1 d . . . . .
C29 C 0.3079(2) 0.76169(15) 0.18434(15) 0.0514(6) Uani 1 1 d . . . . .
H29 H 0.369767 0.798399 0.180648 0.062 Uiso 1 1 calc R U . . .
C30 C 0.1886(2) 0.78754(17) 0.18540(17) 0.0652(7) Uani 1 1 d . . . . .
H30 H 0.171123 0.841432 0.184404 0.078 Uiso 1 1 calc R U . . .
C31 C 0.0963(2) 0.7337(2) 0.18791(18) 0.0693(8) Uani 1 1 d . . . . .
H31 H 0.015366 0.750948 0.187225 0.083 Uiso 1 1 calc R U . . .
C32 C 0.1225(2) 0.65468(18) 0.19142(17) 0.0620(7) Uani 1 1 d . . . . .
H32 H 0.059187 0.618281 0.192765 0.074 Uiso 1 1 calc R U . . .
C33 C 0.24215(19) 0.62857(15) 0.19298(16) 0.0516(6) Uani 1 1 d . . . . .
H33 H 0.259826 0.574664 0.196931 0.062 Uiso 1 1 calc R U . . .
N1 N 0.64423(14) 0.61288(11) 0.42974(12) 0.0464(5) Uani 1 1 d . . . . .
N2 N 0.21174(16) 0.76058(12) -0.05349(13) 0.0475(5) Uani 1 1 d D . . . .
H2N H 0.2864(17) 0.7806(14) -0.0475(17) 0.071(8) Uiso 1 1 d D . . . .
O1 O 0.42986(12) 0.63871(10) 0.39222(10) 0.0546(4) Uani 1 1 d . . . . .
F1 F 0.75963(14) 0.58775(10) 0.81904(10) 0.0803(5) Uani 1 1 d . . . . .
C26 C 0.1193(2) 0.81206(16) -0.05340(19) 0.0621(7) Uani 1 1 d . U . . .
O2 O 0.0126(3) 0.7952(2) -0.0462(4) 0.0821(12) Uani 0.738(7) 1 d . U P A 1
F2 F 0.2718(3) 0.9098(2) 0.0214(3) 0.0745(9) Uani 0.738(7) 1 d . U P A 1
F3 F 0.1695(6) 0.93362(16) -0.1190(2) 0.1080(15) Uani 0.738(7) 1 d . U P A 1
F4 F 0.0769(5) 0.9380(5) -0.0063(5) 0.112(2) Uani 0.738(7) 1 d . U P A 1
O2D O 0.0077(8) 0.8000(7) -0.1045(8) 0.066(3) Uani 0.262(7) 1 d . U P A 2
F2D F 0.2520(11) 0.9169(7) -0.0369(13) 0.105(3) Uani 0.262(7) 1 d . U P A 2
F3D F 0.0653(13) 0.9330(5) -0.1186(7) 0.106(3) Uani 0.262(7) 1 d . U P A 2
F4D F 0.1078(18) 0.9289(16) 0.0263(13) 0.097(4) Uani 0.262(7) 1 d . U P A 2

loop_
_atom_site_aniso_label
_atom_site_aniso_U_11
_atom_site_aniso_U_22
_atom_site_aniso_U_33
_atom_site_aniso_U_23
_atom_site_aniso_U_13
_atom_site_aniso_U_12
C1 0.0438(12) 0.0635(17) 0.0482(15) 0.0050(12) 0.0040(10) -0.0055(11)
C2 0.0535(13) 0.0619(17) 0.0486(15) 0.0001(12) -0.0008(11) -0.0054(11)
C3 0.0647(15) 0.0598(17) 0.0376(14) -0.0001(12) 0.0053(12) 0.0072(12)
C4 0.0552(14) 0.086(2) 0.0500(16) 0.0085(14) 0.0158(12) 0.0035(13)
C5 0.0441(12) 0.0771(19) 0.0488(15) 0.0048(13) 0.0068(11) -0.0011(11)
C6 0.0410(11) 0.0473(14) 0.0427(13) 0.0014(10) 0.0065(10) 0.0016(9)
C7 0.0333(11) 0.0770(18) 0.0511(15) 0.0078(12) 0.0085(10) 0.0048(11)
C8 0.0359(11) 0.0575(16) 0.0438(13) 0.0085(11) 0.0090(9) 0.0051(10)
C9 0.0561(14) 0.0663(19) 0.0648(17) 0.0088(14) 0.0200(12) 0.0142(12)
C10 0.0347(10) 0.0473(14) 0.0426(13) 0.0020(10) 0.0081(9) 0.0001(9)
C11 0.0357(11) 0.0480(14) 0.0448(13) 0.0014(11) 0.0054(9) -0.0015(9)
C12 0.0363(10) 0.0462(14) 0.0409(13) 0.0012(10) 0.0077(9) 0.0000(9)
C13 0.0410(11) 0.0449(14) 0.0439(13) 0.0066(10) 0.0122(10) 0.0078(9)
C14 0.0432(11) 0.0468(15) 0.0505(14) 0.0100(11) 0.0148(10) 0.0075(10)
C15 0.0370(11) 0.0683(17) 0.0533(15) 0.0077(12) 0.0118(10) 0.0005(10)
C16 0.0489(12) 0.0543(16) 0.0627(17) 0.0122(12) 0.0234(12) 0.0066(11)
C17 0.0637(15) 0.0605(17) 0.0543(16) 0.0144(12) 0.0279(12) 0.0117(12)
C18 0.0609(14) 0.0592(17) 0.0423(14) 0.0082(11) 0.0147(11) 0.0131(11)
C19 0.0474(12) 0.0439(14) 0.0407(13) 0.0030(10) 0.0120(10) 0.0107(10)
C20 0.0481(12) 0.0488(16) 0.0341(12) 0.0015(10) 0.0076(9) 0.0061(10)
C21 0.0590(14) 0.0562(19) 0.0492(15) 0.0017(12) 0.0111(11) 0.0098(12)
C22 0.0767(17) 0.0494(17) 0.0625(17) -0.0004(13) 0.0185(14) -0.0041(13)
C23 0.0595(15) 0.064(2) 0.0581(17) -0.0030(13) 0.0072(12) -0.0105(13)
C24 0.0517(13) 0.0578(19) 0.0496(15) -0.0001(12) 0.0018(11) 0.0014(11)
C25 0.0471(12) 0.0461(16) 0.0340(12) -0.0005(10) 0.0046(9) 0.0033(10)
C27 0.0635(17) 0.0628(19) 0.085(2) -0.0041(16) 0.0231(16) 0.0087(14)
C28 0.0364(10) 0.0514(16) 0.0326(12) 0.0004(10) 0.0049(8) 0.0019(10)
C29 0.0494(12) 0.0538(18) 0.0499(15) -0.0034(11) 0.0105(10) 0.0010(11)
C30 0.0666(16) 0.0650(19) 0.0628(17) -0.0016(14) 0.0144(13) 0.0232(14)
C31 0.0432(13) 0.098(2) 0.0672(18) -0.0001(16) 0.0151(12) 0.0184(15)
C32 0.0398(12) 0.084(2) 0.0630(17) 0.0017(14) 0.0134(11) -0.0018(12)
C33 0.0450(12) 0.0552(16) 0.0544(15) 0.0030(12) 0.0120(10) 0.0015(11)
N1 0.0342(9) 0.0648(13) 0.0380(11) 0.0031(9) 0.0048(7) -0.0001(8)
N2 0.0407(10) 0.0488(14) 0.0505(12) -0.0014(9) 0.0070(8) 0.0052(9)
O1 0.0369(8) 0.0805(12) 0.0470(9) 0.0029(8) 0.0119(7) 0.0029(7)
F1 0.0898(10) 0.1052(13) 0.0416(9) 0.0019(8) 0.0088(7) 0.0079(9)
C26 0.0457(13) 0.0593(17) 0.0775(18) 0.0019(13) 0.0086(12) 0.0100(12)
O2 0.0475(16) 0.075(2) 0.124(4) -0.003(3) 0.021(2) 0.0083(13)
F2 0.0629(14) 0.0719(17) 0.083(2) -0.0101(17) 0.0082(14) -0.0088(11)
F3 0.175(4) 0.0662(17) 0.080(2) 0.0104(14) 0.026(2) -0.015(2)
F4 0.064(2) 0.090(3) 0.189(6) -0.042(4) 0.042(3) 0.0188(18)
O2D 0.036(3) 0.074(5) 0.082(6) 0.005(6) 0.003(4) 0.010(3)
F2D 0.079(5) 0.074(5) 0.170(10) -0.010(8) 0.047(6) 0.000(4)
F3D 0.128(7) 0.071(4) 0.112(5) 0.034(4) 0.019(5) 0.013(5)
F4D 0.115(9) 0.078(6) 0.100(6) -0.018(5) 0.030(6) 0.019(7)

loop_
_atom_type_symbol
_atom_type_description
_atom_type_scat_dispersion_real
_atom_type_scat_dispersion_imag
_atom_type_scat_source
C C 0.0033 0.0016 'International Tables Vol C Tables 4.2.6.8 and 6.1.1.4'
H H 0.0000 0.0000 'International Tables Vol C Tables 4.2.6.8 and 6.1.1.4'
F F 0.0171 0.0103 'International Tables Vol C Tables 4.2.6.8 and 6.1.1.4'
N N 0.0061 0.0033 'International Tables Vol C Tables 4.2.6.8 and 6.1.1.4'
O O 0.0106 0.0060 'International Tables Vol C Tables 4.2.6.8 and 6.1.1.4'

loop_
_geom_angle_atom_site_label_1
_geom_angle_atom_site_label_2
_geom_angle_atom_site_label_3
_geom_angle
_geom_angle_site_symmetry_1
_geom_angle_site_symmetry_3
_geom_angle_publ_flag
C2 C1 C6 120.7(2) . . ?
C2 C1 H1 119.6 . . ?
C6 C1 H1 119.6 . . ?
C3 C2 C1 118.8(2) . . ?
C3 C2 H2 120.6 . . ?
C1 C2 H2 120.6 . . ?
C2 C3 C4 122.2(2) . . ?
C2 C3 F1 118.9(2) . . ?
C4 C3 F1 118.9(2) . . ?
C3 C4 C5 119.7(2) . . ?
C3 C4 H4 120.2 . . ?
C5 C4 H4 120.2 . . ?
C4 C5 C6 119.8(2) . . ?
C4 C5 H5 120.1 . . ?
C6 C5 H5 120.1 . . ?
C1 C6 C5 118.8(2) . . ?
C1 C6 N1 119.62(19) . . ?
C5 C6 N1 121.52(18) . . ?
N1 C7 C8 104.80(16) . . ?
N1 C7 H7A 110.8 . . ?
C8 C7 H7A 110.8 . . ?
N1 C7 H7B 110.8 . . ?
C8 C7 H7B 110.8 . . ?
H7A C7 H7B 108.9 . . ?
C10 C8 C15 107.43(17) . . ?
C10 C8 C9 111.04(17) . . ?
C15 C8 C9 112.37(19) . . ?
C10 C8 C7 102.72(17) . . ?
C15 C8 C7 112.46(18) . . ?
C9 C8 C7 110.37(18) . . ?
C8 C9 H9A 109.5 . . ?
C8 C9 H9B 109.5 . . ?
H9A C9 H9B 109.5 . . ?
C8 C9 H9C 109.5 . . ?
H9A C9 H9C 109.5 . . ?
H9B C9 H9C 109.5 . . ?
C12 C10 C11 128.48(18) . . ?
C12 C10 C8 122.24(19) . . ?
C11 C10 C8 109.03(16) . . ?
O1 C11 N1 125.3(2) . . ?
O1 C11 C10 128.10(18) . . ?
N1 C11 C10 106.59(17) . . ?
C10 C12 C13 118.08(18) . . ?
C10 C12 C28 121.59(19) . . ?
C13 C12 C28 120.00(17) . . ?
C19 C13 C14 118.40(19) . . ?
C19 C13 C12 123.62(18) . . ?
C14 C13 C12 117.98(18) . . ?
C16 C14 C13 120.1(2) . . ?
C16 C14 C15 120.99(19) . . ?
C13 C14 C15 118.91(19) . . ?
C14 C15 C8 111.22(17) . . ?
C14 C15 H15A 109.4 . . ?
C8 C15 H15A 109.4 . . ?
C14 C15 H15B 109.4 . . ?
C8 C15 H15B 109.4 . . ?
H15A C15 H15B 108.0 . . ?
C14 C16 C17 121.0(2) . . ?
C14 C16 H16 119.5 . . ?
C17 C16 H16 119.5 . . ?
C18 C17 C16 119.3(2) . . ?
C18 C17 H17 120.4 . . ?
C16 C17 H17 120.4 . . ?
C17 C18 C19 121.6(2) . . ?
C17 C18 H18 119.2 . . ?
C19 C18 H18 119.2 . . ?
C18 C19 C13 119.4(2) . . ?
C18 C19 C20 116.42(19) . . ?
C13 C19 C20 123.28(19) . . ?
C25 C20 C21 118.11(19) . . ?
C25 C20 C19 124.8(2) . . ?
C21 C20 C19 116.82(18) . . ?
C22 C21 C20 121.9(2) . . ?
C22 C21 H21 119.0 . . ?
C20 C21 H21 119.0 . . ?
C21 C22 C23 119.1(2) . . ?
C21 C22 H22 120.4 . . ?
C23 C22 H22 120.4 . . ?
C24 C23 C22 120.6(2) . . ?
C24 C23 H23 119.7 . . ?
C22 C23 H23 119.7 . . ?
C23 C24 C25 120.6(2) . . ?
C23 C24 H24 119.7 . . ?
C25 C24 H24 119.7 . . ?
C24 C25 C20 119.7(2) . . ?
C24 C25 N2 121.25(19) . . ?
C20 C25 N2 119.05(18) . . ?
F4 C27 F3 110.8(4) . . ?
F2D C27 F4D 114.0(12) . . ?
F4 C27 F2 105.4(4) . . ?
F3 C27 F2 102.4(3) . . ?
F2D C27 F3D 113.8(8) . . ?
F4D C27 F3D 96.9(8) . . ?
F2D C27 C26 119.3(6) . . ?
F4 C27 C26 111.6(5) . . ?
F3 C27 C26 114.3(3) . . ?
F4D C27 C26 108.6(12) . . ?
F2 C27 C26 111.6(3) . . ?
F3D C27 C26 101.3(4) . . ?
C29 C28 C33 118.48(19) . . ?
C29 C28 C12 119.88(18) . . ?
C33 C28 C12 121.6(2) . . ?
C28 C29 C30 120.8(2) . . ?
C28 C29 H29 119.6 . . ?
C30 C29 H29 119.6 . . ?
C31 C30 C29 119.8(2) . . ?
C31 C30 H30 120.1 . . ?
C29 C30 H30 120.1 . . ?
C32 C31 C30 120.2(2) . . ?
C32 C31 H31 119.9 . . ?
C30 C31 H31 119.9 . . ?
C31 C32 C33 120.3(2) . . ?
C31 C32 H32 119.9 . . ?
C33 C32 H32 119.9 . . ?
C32 C33 C28 120.4(2) . . ?
C32 C33 H33 119.8 . . ?
C28 C33 H33 119.8 . . ?
C11 N1 C6 126.52(17) . . ?
C11 N1 C7 112.56(18) . . ?
C6 N1 C7 119.86(16) . . ?
C26 N2 C25 124.9(2) . . ?
C26 N2 H2N 116.1(17) . . ?
C25 N2 H2N 118.5(17) . . ?
O2 C26 N2 125.8(3) . . ?
O2D C26 N2 120.6(6) . . ?
O2 C26 C27 115.6(3) . . ?
O2D C26 C27 113.6(5) . . ?
N2 C26 C27 117.4(2) . . ?

loop_
_geom_bond_atom_site_label_1
_geom_bond_atom_site_label_2
_geom_bond_distance
_geom_bond_site_symmetry_2
_geom_bond_publ_flag
C1 C2 1.374(3) . ?
C1 C6 1.384(3) . ?
C1 H1 0.9300 . ?
C2 C3 1.348(3) . ?
C2 H2 0.9300 . ?
C3 C4 1.356(3) . ?
C3 F1 1.369(3) . ?
C4 C5 1.372(3) . ?
C4 H4 0.9300 . ?
C5 C6 1.385(3) . ?
C5 H5 0.9300 . ?
C6 N1 1.414(3) . ?
C7 N1 1.463(3) . ?
C7 C8 1.529(3) . ?
C7 H7A 0.9700 . ?
C7 H7B 0.9700 . ?
C8 C10 1.510(3) . ?
C8 C15 1.514(3) . ?
C8 C9 1.527(3) . ?
C9 H9A 0.9600 . ?
C9 H9B 0.9600 . ?
C9 H9C 0.9600 . ?
C10 C12 1.347(3) . ?
C10 C11 1.479(3) . ?
C11 O1 1.222(2) . ?
C11 N1 1.378(2) . ?
C12 C13 1.483(3) . ?
C12 C28 1.497(3) . ?
C13 C19 1.408(3) . ?
C13 C14 1.414(3) . ?
C14 C16 1.379(3) . ?
C14 C15 1.507(3) . ?
C15 H15A 0.9700 . ?
C15 H15B 0.9700 . ?
C16 C17 1.380(3) . ?
C16 H16 0.9300 . ?
C17 C18 1.376(3) . ?
C17 H17 0.9300 . ?
C18 C19 1.385(3) . ?
C18 H18 0.9300 . ?
C19 C20 1.498(3) . ?
C20 C25 1.394(3) . ?
C20 C21 1.394(3) . ?
C21 C22 1.370(3) . ?
C21 H21 0.9300 . ?
C22 C23 1.375(3) . ?
C22 H22 0.9300 . ?
C23 C24 1.371(3) . ?
C23 H23 0.9300 . ?
C24 C25 1.390(3) . ?
C24 H24 0.9300 . ?
C25 N2 1.418(3) . ?
C27 F2D 1.092(10) . ?
C27 F4 1.280(8) . ?
C27 F3 1.320(4) . ?
C27 F4D 1.32(2) . ?
C27 F2 1.385(5) . ?
C27 F3D 1.412(10) . ?
C27 C26 1.520(4) . ?
C28 C29 1.379(3) . ?
C28 C33 1.384(3) . ?
C29 C30 1.379(3) . ?
C29 H29 0.9300 . ?
C30 C31 1.367(4) . ?
C30 H30 0.9300 . ?
C31 C32 1.363(4) . ?
C31 H31 0.9300 . ?
C32 C33 1.376(3) . ?
C32 H32 0.9300 . ?
C33 H33 0.9300 . ?
N2 C26 1.335(3) . ?
N2 H2N 0.868(16) . ?
C26 O2 1.231(4) . ?
C26 O2D 1.275(9) . ?

loop_
_geom_hbond_atom_site_label_D
_geom_hbond_atom_site_label_H
_geom_hbond_atom_site_label_A
_geom_hbond_distance_DH
_geom_hbond_distance_HA
_geom_hbond_distance_DA
_geom_hbond_angle_DHA
_geom_hbond_site_symmetry_A
_geom_hbond_publ_flag
N2 H2N O1 0.868(16) 2.407(19) 3.190(3) 150(2) 4_575 yes

loop_
_geom_torsion_atom_site_label_1
_geom_torsion_atom_site_label_2
_geom_torsion_atom_site_label_3
_geom_torsion_atom_site_label_4
_geom_torsion
_geom_torsion_site_symmetry_1
_geom_torsion_site_symmetry_2
_geom_torsion_site_symmetry_3
_geom_torsion_site_symmetry_4
_geom_torsion_publ_flag
C6 C1 C2 C3 -0.5(4) . . . . ?
C1 C2 C3 C4 0.7(4) . . . . ?
C1 C2 C3 F1 179.8(2) . . . . ?
C2 C3 C4 C5 -0.3(4) . . . . ?
F1 C3 C4 C5 -179.4(2) . . . . ?
C3 C4 C5 C6 -0.2(4) . . . . ?
C2 C1 C6 C5 0.1(3) . . . . ?
C2 C1 C6 N1 -178.0(2) . . . . ?
C4 C5 C6 C1 0.3(4) . . . . ?
C4 C5 C6 N1 178.3(2) . . . . ?
N1 C7 C8 C10 20.2(2) . . . . ?
N1 C7 C8 C15 135.35(19) . . . . ?
N1 C7 C8 C9 -98.3(2) . . . . ?
C15 C8 C10 C12 40.2(3) . . . . ?
C9 C8 C10 C12 -83.0(3) . . . . ?
C7 C8 C10 C12 159.0(2) . . . . ?
C15 C8 C10 C11 -134.35(19) . . . . ?
C9 C8 C10 C11 102.4(2) . . . . ?
C7 C8 C10 C11 -15.6(2) . . . . ?
C12 C10 C11 O1 9.3(4) . . . . ?
C8 C10 C11 O1 -176.6(2) . . . . ?
C12 C10 C11 N1 -169.5(2) . . . . ?
C8 C10 C11 N1 4.7(2) . . . . ?
C11 C10 C12 C13 171.2(2) . . . . ?
C8 C10 C12 C13 -2.2(3) . . . . ?
C11 C10 C12 C28 -2.2(3) . . . . ?
C8 C10 C12 C28 -175.7(2) . . . . ?
C10 C12 C13 C19 157.9(2) . . . . ?
C28 C12 C13 C19 -28.6(3) . . . . ?
C10 C12 C13 C14 -22.3(3) . . . . ?
C28 C12 C13 C14 151.25(19) . . . . ?
C19 C13 C14 C16 4.4(3) . . . . ?
C12 C13 C14 C16 -175.4(2) . . . . ?
C19 C13 C14 C15 -175.1(2) . . . . ?
C12 C13 C14 C15 5.0(3) . . . . ?
C16 C14 C15 C8 -145.5(2) . . . . ?
C13 C14 C15 C8 34.0(3) . . . . ?
C10 C8 C15 C14 -53.5(2) . . . . ?
C9 C8 C15 C14 68.9(2) . . . . ?
C7 C8 C15 C14 -165.83(18) . . . . ?
C13 C14 C16 C17 -0.5(3) . . . . ?
C15 C14 C16 C17 179.0(2) . . . . ?
C14 C16 C17 C18 -2.6(3) . . . . ?
C16 C17 C18 C19 1.8(4) . . . . ?
C17 C18 C19 C13 2.2(3) . . . . ?
C17 C18 C19 C20 -167.4(2) . . . . ?
C14 C13 C19 C18 -5.3(3) . . . . ?
C12 C13 C19 C18 174.6(2) . . . . ?
C14 C13 C19 C20 163.6(2) . . . . ?
C12 C13 C19 C20 -16.5(3) . . . . ?
C18 C19 C20 C25 -74.6(3) . . . . ?
C13 C19 C20 C25 116.2(2) . . . . ?
C18 C19 C20 C21 99.0(2) . . . . ?
C13 C19 C20 C21 -70.2(3) . . . . ?
C25 C20 C21 C22 0.4(3) . . . . ?
C19 C20 C21 C22 -173.6(2) . . . . ?
C20 C21 C22 C23 1.5(4) . . . . ?
C21 C22 C23 C24 -2.1(4) . . . . ?
C22 C23 C24 C25 0.8(4) . . . . ?
C23 C24 C25 C20 1.2(3) . . . . ?
C23 C24 C25 N2 -176.4(2) . . . . ?
C21 C20 C25 C24 -1.8(3) . . . . ?
C19 C20 C25 C24 171.7(2) . . . . ?
C21 C20 C25 N2 175.90(19) . . . . ?
C19 C20 C25 N2 -10.6(3) . . . . ?
C10 C12 C28 C29 103.1(3) . . . . ?
C13 C12 C28 C29 -70.2(3) . . . . ?
C10 C12 C28 C33 -75.3(3) . . . . ?
C13 C12 C28 C33 111.4(2) . . . . ?
C33 C28 C29 C30 0.8(3) . . . . ?
C12 C28 C29 C30 -177.6(2) . . . . ?
C28 C29 C30 C31 -2.0(4) . . . . ?
C29 C30 C31 C32 1.4(4) . . . . ?
C30 C31 C32 C33 0.4(4) . . . . ?
C31 C32 C33 C28 -1.6(4) . . . . ?
C29 C28 C33 C32 1.0(3) . . . . ?
C12 C28 C33 C32 179.4(2) . . . . ?
O1 C11 N1 C6 -1.4(3) . . . . ?
C10 C11 N1 C6 177.45(19) . . . . ?
O1 C11 N1 C7 -169.5(2) . . . . ?
C10 C11 N1 C7 9.3(2) . . . . ?
C1 C6 N1 C11 -157.0(2) . . . . ?
C5 C6 N1 C11 24.9(3) . . . . ?
C1 C6 N1 C7 10.3(3) . . . . ?
C5 C6 N1 C7 -167.7(2) . . . . ?
C8 C7 N1 C11 -19.2(2) . . . . ?
C8 C7 N1 C6 171.77(18) . . . . ?
C24 C25 N2 C26 24.3(3) . . . . ?
C20 C25 N2 C26 -153.4(2) . . . . ?
C25 N2 C26 O2 3.8(5) . . . . ?
C25 N2 C26 O2D -43.1(7) . . . . ?
C25 N2 C26 C27 170.8(2) . . . . ?
F4 C27 C26 O2 13.6(6) . . . . ?
F3 C27 C26 O2 -113.1(6) . . . . ?
F2 C27 C26 O2 131.2(5) . . . . ?
F2D C27 C26 O2D -145.3(15) . . . . ?
F4D C27 C26 O2D 81.8(11) . . . . ?
F3D C27 C26 O2D -19.6(10) . . . . ?
F2D C27 C26 N2 3.0(12) . . . . ?
F4 C27 C26 N2 -154.8(4) . . . . ?
F3 C27 C26 N2 78.6(4) . . . . ?
F4D C27 C26 N2 -129.9(8) . . . . ?
F2 C27 C26 N2 -37.1(4) . . . . ?
F3D C27 C26 N2 128.8(6) . . . . ?
